data_2224448
loop_
_publ_author_name
'Li, Jing-Yan'

_publ_section_title {2-Ethoxy-6-[2-(piperidinium-1-yl)ethyliminomethyl]phenolato}diiodidozinc(II)
_journal_coeditor_code SJ2684
_journal_issue 12
_journal_name_full 'Acta Crystallographica Section E'
_journal_page_first m1611
_journal_paper_doi 10.1107/S1600536809048491
_journal_volume 65
_journal_year 2009
_chemical_formula_iupac '[Zn I2 (C16 H24 N2 O2)]'
_chemical_formula_moiety 'C16 H24 I2 N2 O2 Zn'
_chemical_formula_sum 'C16 H24 I2 N2 O2 Zn'
_chemical_formula_weight 595.54
_chemical_name_systematic
;
{2-Ethoxy-6-[2-(piperidinium-1-yl)ethyliminomethyl]phenolato}diiodidozinc(II)
;
_space_group_IT_number 33
_symmetry_cell_setting orthorhombic
_symmetry_space_group_name_Hall 'P 2c -2n'
_symmetry_space_group_name_H-M 'P n a 21'
_atom_sites_solution_hydrogens geom
_atom_sites_solution_primary direct
_atom_sites_solution_secondary difmap
_audit_creation_method SHELXL-97
_cell_angle_alpha 90.00
_cell_angle_beta 90.00
_cell_angle_gamma 90.00
_cell_formula_units_Z 4
_cell_length_a 13.5934(10)
_cell_length_b 10.2381(8)
_cell_length_c 14.7871(11)
_cell_measurement_reflns_used 4921
_cell_measurement_temperature 298(2)
_cell_measurement_theta_max 27.9
_cell_measurement_theta_min 2.4
_cell_volume 2057.9(3)
_computing_cell_refinement 'SAINT (Bruker, 2002)'
_computing_data_collection 'SMART (Bruker, 2002)'
_computing_data_reduction 'SAINT (Bruker, 2002)'
_computing_molecular_graphics 'SHELXTL (Sheldrick, 2008)'
_computing_publication_material 'SHELXL97 (Sheldrick, 2008)'
_computing_structure_refinement 'SHELXL97 (Sheldrick, 2008)'
_computing_structure_solution 'SHELXS97 (Sheldrick, 2008)'
_diffrn_ambient_temperature 298(2)
_diffrn_measured_fraction_theta_full 0.998
_diffrn_measured_fraction_theta_max 0.998
_diffrn_measurement_device_type 'Bruker SMART CCD area-detector'
_diffrn_measurement_method '\w scans'
_diffrn_radiation_monochromator graphite
_diffrn_radiation_source 'fine-focus sealed tube'
_diffrn_radiation_type MoK\a
_diffrn_radiation_wavelength 0.71073
_diffrn_reflns_av_R_equivalents 0.0294
_diffrn_reflns_av_sigmaI/netI 0.0313
_diffrn_reflns_limit_h_max 17
_diffrn_reflns_limit_h_min -16
_diffrn_reflns_limit_k_max 13
_diffrn_reflns_limit_k_min -9
_diffrn_reflns_limit_l_max 18
_diffrn_reflns_limit_l_min -18
_diffrn_reflns_number 11751
_diffrn_reflns_theta_full 27.00
_diffrn_reflns_theta_max 27.00
_diffrn_reflns_theta_min 2.42
_diffrn_standards_number 0
_exptl_absorpt_coefficient_mu 4.203
_exptl_absorpt_correction_T_max 0.5352
_exptl_absorpt_correction_T_min 0.5184
_exptl_absorpt_correction_type multi-scan
_exptl_absorpt_process_details '(SADABS; Sheldrick, 1996)'
_exptl_crystal_colour colourless
_exptl_crystal_density_diffrn 1.922
_exptl_crystal_density_method 'not measured'
_exptl_crystal_description block
_exptl_crystal_F_000 1144
_exptl_crystal_size_max 0.18
_exptl_crystal_size_mid 0.17
_exptl_crystal_size_min 0.17
_refine_diff_density_max 0.583
_refine_diff_density_min -0.880
_refine_ls_abs_structure_details 'Flack (1983), 2111 Friedel pairs'
_refine_ls_abs_structure_Flack 0.02(2)
_refine_ls_extinction_method none
_refine_ls_goodness_of_fit_ref 1.017
_refine_ls_hydrogen_treatment mixed
_refine_ls_matrix_type full
_refine_ls_number_parameters 212
_refine_ls_number_reflns 4438
_refine_ls_number_restraints 2
_refine_ls_restrained_S_all 1.016
_refine_ls_R_factor_all 0.0363
_refine_ls_R_factor_gt 0.0284
_refine_ls_shift/su_max 0.001
_refine_ls_shift/su_mean 0.000
_refine_ls_structure_factor_coef Fsqd
_refine_ls_weighting_details 'calc w=1/[\s^2^(Fo^2^)+(0.0339P)^2^] where P=(Fo^2^+2Fc^2^)/3'
_refine_ls_weighting_scheme calc
_refine_ls_wR_factor_gt 0.0642
_refine_ls_wR_factor_ref 0.0684
_reflns_number_gt 3763
_reflns_number_total 4438
_reflns_threshold_expression I>2\s(I)
_cod_data_source_file sj2684.cif
_cod_data_source_block I
_cod_database_code 2224448
_cod_database_fobs_code 2224448

loop_
_symmetry_equiv_pos_as_xyz
'x, y, z'
'-x, -y, z+1/2'
'x+1/2, -y+1/2, z'
'-x+1/2, y+1/2, z+1/2'

loop_
_atom_site_type_symbol
_atom_site_label
_atom_site_fract_x
_atom_site_fract_y
_atom_site_fract_z
_atom_site_U_iso_or_equiv
_atom_site_adp_type
_atom_site_calc_flag
_atom_site_refinement_flags
_atom_site_occupancy
_atom_site_disorder_assembly
_atom_site_disorder_group
Zn Zn1 -0.02523(3) 0.78151(4) 0.73753(7) 0.03660(10) Uani d . 1 . .
I I1 -0.07635(3) 0.89935(4) 0.881593(19) 0.05811(13) Uani d . 1 . .
I I2 -0.07707(3) 0.89530(5) 0.590518(18) 0.06408(15) Uani d . 1 . .
N N1 0.1209(2) 0.7453(3) 0.7350(4) 0.0383(6) Uani d . 1 . .
N N2 0.2829(3) 0.9941(4) 0.8503(2) 0.0380(8) Uani d D 1 . .
O O1 -0.06258(15) 0.5977(2) 0.7346(4) 0.0386(5) Uani d . 1 . .
O O2 -0.1483(3) 0.3910(3) 0.6564(2) 0.0567(9) Uani d . 1 . .
C C1 0.1005(3) 0.5138(4) 0.7039(3) 0.0405(10) Uani d . 1 . .
C C2 -0.0040(3) 0.5075(4) 0.7033(3) 0.0373(9) Uani d . 1 . .
C C3 -0.0463(4) 0.3937(4) 0.6658(4) 0.0491(11) Uani d . 1 . .
C C4 0.0100(5) 0.2871(5) 0.6416(4) 0.0660(15) Uani d . 1 . .
H H4 -0.0202 0.2112 0.6210 0.079 Uiso calc R 1 . .
C C5 0.1109(5) 0.2932(5) 0.6478(4) 0.0677(16) Uani d . 1 . .
H H5 0.1485 0.2207 0.6322 0.081 Uiso calc R 1 . .
C C6 0.1556(4) 0.4029(5) 0.6762(3) 0.0549(13) Uani d . 1 . .
H H6 0.2240 0.4063 0.6778 0.066 Uiso calc R 1 . .
C C7 0.1560(3) 0.6312(4) 0.7217(3) 0.0415(12) Uani d . 1 . .
H H7 0.2241 0.6229 0.7238 0.050 Uiso calc R 1 . .
C C8 0.1907(3) 0.8546(4) 0.7423(5) 0.0457(9) Uani d . 1 . .
H H8A 0.1612 0.9329 0.7174 0.055 Uiso calc R 1 . .
H H8B 0.2495 0.8349 0.7078 0.055 Uiso calc R 1 . .
C C9 0.2174(3) 0.8774(4) 0.8385(3) 0.0417(10) Uani d . 1 . .
H H9A 0.2506 0.8007 0.8619 0.050 Uiso calc R 1 . .
H H9B 0.1578 0.8901 0.8735 0.050 Uiso calc R 1 . .
C C10 0.2269(4) 1.1197(4) 0.8443(4) 0.0549(12) Uani d . 1 . .
H H10A 0.1750 1.1199 0.8893 0.066 Uiso calc R 1 . .
H H10B 0.1965 1.1265 0.7851 0.066 Uiso calc R 1 . .
C C11 0.2937(5) 1.2366(5) 0.8595(4) 0.0739(17) Uani d . 1 . .
H H11A 0.3412 1.2418 0.8106 0.089 Uiso calc R 1 . .
H H11B 0.2547 1.3159 0.8586 0.089 Uiso calc R 1 . .
C C12 0.3470(5) 1.2274(6) 0.9474(4) 0.0751(17) Uani d . 1 . .
H H12A 0.3002 1.2320 0.9968 0.090 Uiso calc R 1 . .
H H12B 0.3921 1.3003 0.9532 0.090 Uiso calc R 1 . .
C C13 0.4043(5) 1.0991(6) 0.9531(5) 0.0674(16) Uani d . 1 . .
H H13A 0.4553 1.0984 0.9073 0.081 Uiso calc R 1 . .
H H13B 0.4357 1.0927 1.0118 0.081 Uiso calc R 1 . .
C C14 0.3384(4) 0.9850(5) 0.9397(3) 0.0504(12) Uani d . 1 . .
H H14A 0.2916 0.9807 0.9891 0.060 Uiso calc R 1 . .
H H14B 0.3772 0.9055 0.9405 0.060 Uiso calc R 1 . .
C C15 -0.1804(5) 0.4628(8) 0.5756(4) 0.083(2) Uani d . 1 . .
H H15A -0.2514 0.4725 0.5771 0.099 Uiso calc R 1 . .
H H15B -0.1516 0.5495 0.5764 0.099 Uiso calc R 1 . .
C C16 -0.1523(7) 0.3969(10) 0.4922(6) 0.126(4) Uani d . 1 . .
H H16A -0.0819 0.3911 0.4889 0.189 Uiso calc R 1 . .
H H16B -0.1764 0.4456 0.4413 0.189 Uiso calc R 1 . .
H H16C -0.1800 0.3107 0.4914 0.189 Uiso calc R 1 . .
H H2 0.333(3) 0.987(6) 0.811(3) 0.080 Uiso d D 1 . .

loop_
_atom_site_aniso_label
_atom_site_aniso_U_11
_atom_site_aniso_U_22
_atom_site_aniso_U_33
_atom_site_aniso_U_12
_atom_site_aniso_U_13
_atom_site_aniso_U_23
Zn1 0.02854(19) 0.0357(2) 0.0455(2) -0.00197(15) 0.0007(4) -0.0052(4)
I1 0.0524(3) 0.0591(2) 0.0628(3) -0.0002(2) 0.0065(2) -0.0281(2)
I2 0.0628(4) 0.0766(3) 0.0528(3) 0.0076(2) 0.0024(2) 0.0169(2)
N1 0.0261(13) 0.0474(16) 0.0414(15) -0.0071(11) -0.003(3) 0.002(3)
N2 0.0350(19) 0.0452(19) 0.0338(18) -0.0077(16) -0.0043(15) -0.0033(15)
O1 0.0316(12) 0.0381(13) 0.0460(13) -0.0049(9) 0.007(2) -0.005(2)
O2 0.059(2) 0.053(2) 0.058(2) -0.0245(15) 0.0061(18) -0.0095(16)
C1 0.040(2) 0.045(2) 0.037(2) 0.0128(19) -0.0005(16) 0.0015(17)
C2 0.042(2) 0.034(2) 0.036(2) 0.0008(18) 0.0030(16) 0.0012(15)
C3 0.062(3) 0.039(3) 0.046(3) -0.006(2) 0.007(2) -0.004(2)
C4 0.096(5) 0.038(3) 0.064(4) -0.002(3) 0.009(3) -0.006(2)
C5 0.092(5) 0.045(3) 0.067(4) 0.028(3) 0.006(3) -0.009(3)
C6 0.058(3) 0.060(3) 0.047(3) 0.025(2) 0.002(2) 0.000(2)
C7 0.0279(18) 0.061(2) 0.036(3) 0.0033(16) -0.0049(18) -0.004(2)
C8 0.0343(18) 0.055(2) 0.048(2) -0.0151(16) -0.001(3) 0.001(4)
C9 0.037(2) 0.044(2) 0.045(2) -0.0062(19) -0.0032(19) 0.0025(18)
C10 0.067(3) 0.049(3) 0.049(3) 0.008(2) -0.011(3) -0.002(2)
C11 0.118(5) 0.046(3) 0.058(3) -0.005(3) -0.015(3) -0.002(2)
C12 0.110(5) 0.059(3) 0.056(3) -0.020(3) -0.014(3) -0.007(3)
C13 0.058(4) 0.084(4) 0.060(4) -0.019(3) -0.014(3) -0.012(3)
C14 0.047(3) 0.059(3) 0.046(3) 0.002(2) -0.017(2) 0.000(2)
C15 0.050(4) 0.122(6) 0.076(4) -0.021(4) 0.002(3) -0.030(4)
C16 0.073(5) 0.214(12) 0.091(5) 0.007(6) -0.018(5) -0.051(6)

loop_
_atom_type_symbol
_atom_type_description
_atom_type_scat_dispersion_real
_atom_type_scat_dispersion_imag
_atom_type_scat_source
C C 0.0033 0.0016 'International Tables Vol C Tables 4.2.6.8 and 6.1.1.4'
H H 0.0000 0.0000 'International Tables Vol C Tables 4.2.6.8 and 6.1.1.4'
N N 0.0061 0.0033 'International Tables Vol C Tables 4.2.6.8 and 6.1.1.4'
O O 0.0106 0.0060 'International Tables Vol C Tables 4.2.6.8 and 6.1.1.4'
Zn Zn 0.2839 1.4301 'International Tables Vol C Tables 4.2.6.8 and 6.1.1.4'
I I -0.4742 1.8119 'International Tables Vol C Tables 4.2.6.8 and 6.1.1.4'

loop_
_geom_angle_atom_site_label_1
_geom_angle_atom_site_label_2
_geom_angle_atom_site_label_3
_geom_angle_site_symmetry_1
_geom_angle_site_symmetry_3
_geom_angle
_geom_angle_publ_flag
O1 Zn1 N1 . . 94.50(10) ?
O1 Zn1 I1 . . 113.89(16) ?
N1 Zn1 I1 . . 111.78(16) ?
O1 Zn1 I2 . . 110.37(17) ?
N1 Zn1 I2 . . 109.73(17) ?
I1 Zn1 I2 . . 114.776(17) ?
C7 N1 C8 . . 117.8(3) ?
C7 N1 Zn1 . . 122.5(3) ?
C8 N1 Zn1 . . 119.5(2) ?
C10 N2 C9 . . 112.0(3) ?
C10 N2 C14 . . 110.8(4) ?
C9 N2 C14 . . 110.3(3) ?
C10 N2 H2 . . 115(4) ?
C9 N2 H2 . . 108(4) ?
C14 N2 H2 . . 101(4) ?
C2 O1 Zn1 . . 122.1(2) ?
C3 O2 C15 . . 111.5(4) ?
C6 C1 C2 . . 119.3(4) ?
C6 C1 C7 . . 116.2(4) ?
C2 C1 C7 . . 124.1(4) ?
O1 C2 C3 . . 118.4(4) ?
O1 C2 C1 . . 125.1(4) ?
C3 C2 C1 . . 116.5(4) ?
C4 C3 O2 . . 120.7(4) ?
C4 C3 C2 . . 121.9(5) ?
O2 C3 C2 . . 117.4(4) ?
C5 C4 C3 . . 120.0(5) ?
C5 C4 H4 . . 120.0 ?
C3 C4 H4 . . 120.0 ?
C6 C5 C4 . . 120.6(5) ?
C6 C5 H5 . . 119.7 ?
C4 C5 H5 . . 119.7 ?
C5 C6 C1 . . 121.3(5) ?
C5 C6 H6 . . 119.4 ?
C1 C6 H6 . . 119.4 ?
N1 C7 C1 . . 126.5(4) ?
N1 C7 H7 . . 116.8 ?
C1 C7 H7 . . 116.8 ?
N1 C8 C9 . . 110.4(5) ?
N1 C8 H8A . . 109.6 ?
C9 C8 H8A . . 109.6 ?
N1 C8 H8B . . 109.6 ?
C9 C8 H8B . . 109.6 ?
H8A C8 H8B . . 108.1 ?
C8 C9 N2 . . 112.5(3) ?
C8 C9 H9A . . 109.1 ?
N2 C9 H9A . . 109.1 ?
C8 C9 H9B . . 109.1 ?
N2 C9 H9B . . 109.1 ?
H9A C9 H9B . . 107.8 ?
N2 C10 C11 . . 111.3(4) ?
N2 C10 H10A . . 109.4 ?
C11 C10 H10A . . 109.4 ?
N2 C10 H10B . . 109.4 ?
C11 C10 H10B . . 109.4 ?
H10A C10 H10B . . 108.0 ?
C12 C11 C10 . . 111.7(5) ?
C12 C11 H11A . . 109.3 ?
C10 C11 H11A . . 109.3 ?
C12 C11 H11B . . 109.3 ?
C10 C11 H11B . . 109.3 ?
H11A C11 H11B . . 107.9 ?
C11 C12 C13 . . 110.5(5) ?
C11 C12 H12A . . 109.6 ?
C13 C12 H12A . . 109.6 ?
C11 C12 H12B . . 109.6 ?
C13 C12 H12B . . 109.6 ?
H12A C12 H12B . . 108.1 ?
C14 C13 C12 . . 111.2(5) ?
C14 C13 H13A . . 109.4 ?
C12 C13 H13A . . 109.4 ?
C14 C13 H13B . . 109.4 ?
C12 C13 H13B . . 109.4 ?
H13A C13 H13B . . 108.0 ?
C13 C14 N2 . . 111.5(4) ?
C13 C14 H14A . . 109.3 ?
N2 C14 H14A . . 109.3 ?
C13 C14 H14B . . 109.3 ?
N2 C14 H14B . . 109.3 ?
H14A C14 H14B . . 108.0 ?
C16 C15 O2 . . 112.3(7) ?
C16 C15 H15A . . 109.1 ?
O2 C15 H15A . . 109.1 ?
C16 C15 H15B . . 109.1 ?
O2 C15 H15B . . 109.1 ?
H15A C15 H15B . . 107.9 ?
C15 C16 H16A . . 109.5 ?
C15 C16 H16B . . 109.5 ?
H16A C16 H16B . . 109.5 ?
C15 C16 H16C . . 109.5 ?
H16A C16 H16C . . 109.5 ?
H16B C16 H16C . . 109.5 ?

loop_
_geom_bond_atom_site_label_1
_geom_bond_atom_site_label_2
_geom_bond_site_symmetry_2
_geom_bond_distance
_geom_bond_publ_flag
Zn1 O1 . 1.950(2) y
Zn1 N1 . 2.021(3) y
Zn1 I1 . 2.5448(9) y
Zn1 I2 . 2.5651(9) y
N1 C7 . 1.277(5) ?
N1 C8 . 1.471(4) ?
N2 C10 . 1.498(6) ?
N2 C9 . 1.500(5) ?
N2 C14 . 1.524(5) ?
N2 H2 . 0.90(4) ?
O1 C2 . 1.304(5) ?
O2 C3 . 1.394(6) ?
O2 C15 . 1.470(8) ?
C1 C6 . 1.421(6) ?
C1 C2 . 1.421(6) ?
C1 C7 . 1.444(6) ?
C2 C3 . 1.412(6) ?
C3 C4 . 1.381(7) ?
C4 C5 . 1.376(9) ?
C4 H4 . 0.9300 ?
C5 C6 . 1.345(7) ?
C5 H5 . 0.9300 ?
C6 H6 . 0.9300 ?
C7 H7 . 0.9300 ?
C8 C9 . 1.486(8) ?
C8 H8A . 0.9700 ?
C8 H8B . 0.9700 ?
C9 H9A . 0.9700 ?
C9 H9B . 0.9700 ?
C10 C11 . 1.520(7) ?
C10 H10A . 0.9700 ?
C10 H10B . 0.9700 ?
C11 C12 . 1.491(8) ?
C11 H11A . 0.9700 ?
C11 H11B . 0.9700 ?
C12 C13 . 1.529(8) ?
C12 H12A . 0.9700 ?
C12 H12B . 0.9700 ?
C13 C14 . 1.485(7) ?
C13 H13A . 0.9700 ?
C13 H13B . 0.9700 ?
C14 H14A . 0.9700 ?
C14 H14B . 0.9700 ?
C15 C16 . 1.457(9) ?
C15 H15A . 0.9700 ?
C15 H15B . 0.9700 ?
C16 H16A . 0.9600 ?
C16 H16B . 0.9600 ?
C16 H16C . 0.9600 ?

loop_
_geom_hbond_atom_site_label_D
_geom_hbond_atom_site_label_H
_geom_hbond_atom_site_label_A
_geom_hbond_site_symmetry_A
_geom_hbond_distance_DH
_geom_hbond_distance_HA
_geom_hbond_distance_DA
_geom_hbond_angle_DHA
N2 H2 O2 3_565 0.90(4) 2.61(5) 3.237(5) 127(4)
N2 H2 O1 3_565 0.90(4) 2.01(5) 2.867(5) 159(5)
